data_4342406
loop_
_publ_author_name
'Feng, Jiang-He'
'Hu, Chun-Li'
'Xu, Xiang'
'Kong, Fang'
'Mao, Jiang-Gao'

_publ_section_title
;
 Na2RE2TeO4(BO3)2 (RE = Y, Dy-Lu): Luminescent and Structural Studies on a
 Series of Mixed Metal Borotellurates.
;
_journal_issue 5
_journal_name_full 'Inorganic chemistry'
_journal_page_first 2447
_journal_paper_doi 10.1021/ic503068s
_journal_volume 54
_journal_year 2015
_chemical_formula_sum 'B2 Na2 O10 Te Tm2'
_chemical_formula_weight 693.06
_chemical_name_systematic
; 
 ? 
;
_space_group_IT_number 14
_symmetry_cell_setting monoclinic
_symmetry_space_group_name_Hall '-P 2ybc'
_symmetry_space_group_name_H-M 'P 1 21/c 1'
_atom_sites_solution_hydrogens nome
_atom_sites_solution_primary direct
_atom_sites_solution_secondary difmap
_audit_creation_method SHELXL-97
_cell_angle_alpha 90.00
_cell_angle_beta 104.085(6)
_cell_angle_gamma 90.00
_cell_formula_units_Z 2
_cell_length_a 6.2801(4)
_cell_length_b 9.8594(6)
_cell_length_c 6.6918(4)
_cell_measurement_temperature 293(2)
_cell_measurement_theta_max 26.2956
_cell_measurement_theta_min 3.3378
_cell_volume 401.89(4)
_computing_structure_refinement 'SHELXL-97 (Sheldrick, 1997)'
_computing_structure_solution 'SHELXS-97 (Sheldrick, 1990)'
_diffrn_ambient_temperature 293.40(10)
_diffrn_measured_fraction_theta_full 1.000
_diffrn_measured_fraction_theta_max 1.000
_diffrn_measurement_device_type 'SuperNova, Dual, Cu at zero, Atlas'
_diffrn_radiation_monochromator mirror
_diffrn_radiation_source 'SuperNova (Mo) X-ray Source'
_diffrn_radiation_type MoK\a
_diffrn_radiation_wavelength 0.71073
_diffrn_reflns_av_R_equivalents 0.0404
_diffrn_reflns_av_sigmaI/netI 0.0435
_diffrn_reflns_limit_h_max 7
_diffrn_reflns_limit_h_min -5
_diffrn_reflns_limit_k_max 12
_diffrn_reflns_limit_k_min -10
_diffrn_reflns_limit_l_max 8
_diffrn_reflns_limit_l_min -8
_diffrn_reflns_number 2528
_diffrn_reflns_theta_full 26.35
_diffrn_reflns_theta_max 26.35
_diffrn_reflns_theta_min 3.34
_exptl_absorpt_coefficient_mu 25.644
_exptl_absorpt_correction_T_max 1.00000
_exptl_absorpt_correction_T_min 0.42652
_exptl_absorpt_correction_type multi-scan
_exptl_crystal_density_diffrn 5.727
_exptl_crystal_density_method 'not measured'
_exptl_crystal_description block
_exptl_crystal_F_000 604
_refine_diff_density_max 1.189
_refine_diff_density_min -1.102
_refine_diff_density_rms 0.301
_refine_ls_extinction_coef 0.0073(3)
_refine_ls_extinction_expression Fc^*^=kFc[1+0.001xFc^2^\l^3^/sin(2\q)]^-1/4^
_refine_ls_extinction_method SHELXL
_refine_ls_goodness_of_fit_ref 1.035
_refine_ls_hydrogen_treatment nome
_refine_ls_matrix_type full
_refine_ls_number_parameters 80
_refine_ls_number_reflns 818
_refine_ls_number_restraints 18
_refine_ls_restrained_S_all 1.026
_refine_ls_R_factor_all 0.0285
_refine_ls_R_factor_gt 0.0221
_refine_ls_shift/su_max 0.022
_refine_ls_shift/su_mean 0.001
_refine_ls_structure_factor_coef Fsqd
_refine_ls_weighting_details 'calc w=1/[\s^2^(Fo^2^)+(0.0126P)^2^+0.0000P] where P=(Fo^2^+2Fc^2^)/3'
_refine_ls_weighting_scheme calc
_refine_ls_wR_factor_gt 0.0425
_refine_ls_wR_factor_ref 0.0452
_reflns_number_gt 709
_reflns_number_total 818
_reflns_threshold_expression >2sigma(I)
_cod_data_source_file ic503068s_si_002.cif
_cod_data_source_block Na2Tm2TeB2O10
_cod_depositor_comments 'Adding full bibliography for 4342402--4342408.cif.'
_cod_original_sg_symbol_H-M P2(1)/c
_cod_original_formula_sum 'B2 Na2 O10 Te Tm2 '
_cod_database_code 4342406

loop_
_symmetry_equiv_pos_as_xyz
'x, y, z'
'-x, y+1/2, -z+1/2'
'-x, -y, -z'
'x, -y-1/2, z-1/2'

loop_
_atom_site_label
_atom_site_type_symbol
_atom_site_fract_x
_atom_site_fract_y
_atom_site_fract_z
_atom_site_U_iso_or_equiv
_atom_site_adp_type
_atom_site_occupancy
_atom_site_symmetry_multiplicity
_atom_site_calc_flag
_atom_site_refinement_flags
Tm1 Tm 0.12688(6) 0.83382(3) 0.02419(4) 0.00419(15) Uani 1 1 d .
Te1 Te 0.0000 0.5000 0.0000 0.00333(19) Uani 1 2 d S
Na1 Na -0.4167(6) 0.6107(3) 0.1669(5) 0.0166(7) Uani 1 1 d .
O1 O 0.4791(9) 0.8288(5) 0.0531(7) 0.0074(12) Uani 1 1 d .
O2 O -0.0018(9) 0.6496(5) 0.1791(7) 0.0041(11) Uani 1 1 d U
O3 O 0.2897(9) 0.4370(5) 0.1627(7) 0.0093(12) Uani 1 1 d .
O4 O -0.1970(9) 0.9380(5) 0.0080(6) 0.0042(11) Uani 1 1 d U
O5 O -0.1604(9) 0.3846(5) 0.1359(7) 0.0073(12) Uani 1 1 d .
B1 B 0.3349(15) 0.3991(8) 0.3735(11) 0.0017(16) Uani 1 1 d U

loop_
_atom_site_aniso_label
_atom_site_aniso_U_11
_atom_site_aniso_U_22
_atom_site_aniso_U_33
_atom_site_aniso_U_23
_atom_site_aniso_U_13
_atom_site_aniso_U_12
Tm1 0.0047(2) 0.0038(2) 0.00475(19) -0.00016(12) 0.00241(14) -0.00050(13)
Te1 0.0049(4) 0.0024(4) 0.0033(3) 0.0007(3) 0.0021(3) -0.0001(3)
Na1 0.015(2) 0.0151(17) 0.0197(16) 0.0025(14) 0.0048(14) -0.0007(15)
O1 0.005(3) 0.007(3) 0.009(2) -0.002(2) 0.002(2) -0.005(2)
O2 0.0045(14) 0.0042(14) 0.0039(13) -0.0012(9) 0.0018(9) -0.0009(9)
O3 0.009(3) 0.012(3) 0.007(2) 0.003(2) 0.002(2) 0.002(2)
O4 0.005(2) 0.003(2) 0.0058(19) 0.0005(16) 0.0034(17) -0.0015(17)
O5 0.010(3) 0.004(3) 0.009(2) -0.002(2) 0.005(2) -0.002(2)
B1 0.0018(19) 0.0015(18) 0.0017(18) -0.0002(10) 0.0001(10) -0.0010(10)

loop_
_atom_type_symbol
_atom_type_description
_atom_type_scat_dispersion_real
_atom_type_scat_dispersion_imag
_atom_type_scat_source
B B 0.0013 0.0007 'International Tables Vol C Tables 4.2.6.8 and 6.1.1.4'
O O 0.0106 0.0060 'International Tables Vol C Tables 4.2.6.8 and 6.1.1.4'
Na Na 0.0362 0.0249 'International Tables Vol C Tables 4.2.6.8 and 6.1.1.4'
Te Te -0.5308 1.6751 'International Tables Vol C Tables 4.2.6.8 and 6.1.1.4'
Tm Tm -0.3139 5.2483 'International Tables Vol C Tables 4.2.6.8 and 6.1.1.4'

loop_
_geom_angle_atom_site_label_1
_geom_angle_atom_site_label_2
_geom_angle_atom_site_label_3
_geom_angle
_geom_angle_site_symmetry_1
_geom_angle_site_symmetry_3
O1 Tm1 O4 154.16(17) . .
O1 Tm1 O2 101.29(18) . 4_575
O4 Tm1 O2 79.87(17) . 4_575
O1 Tm1 O5 94.07(18) . 2
O4 Tm1 O5 79.17(18) . 2
O2 Tm1 O5 157.48(18) 4_575 2
O1 Tm1 O4 79.49(18) . 3_575
O4 Tm1 O4 75.1(2) . 3_575
O2 Tm1 O4 82.14(16) 4_575 3_575
O5 Tm1 O4 84.61(17) 2 3_575
O1 Tm1 O2 113.47(18) . .
O4 Tm1 O2 88.28(18) . .
O2 Tm1 O2 115.75(17) 4_575 .
O5 Tm1 O2 71.72(17) 2 .
O4 Tm1 O2 153.36(17) 3_575 .
O1 Tm1 O5 79.88(18) . 3_565
O4 Tm1 O5 123.66(18) . 3_565
O2 Tm1 O5 70.26(16) 4_575 3_565
O5 Tm1 O5 129.30(14) 2 3_565
O4 Tm1 O5 141.25(16) 3_575 3_565
O2 Tm1 O5 65.39(17) . 3_565
O1 Tm1 Te1 101.84(13) . .
O4 Tm1 Te1 103.98(12) . .
O2 Tm1 Te1 90.00(12) 4_575 .
O5 Tm1 Te1 102.96(13) 2 .
O4 Tm1 Te1 172.13(11) 3_575 .
O2 Tm1 Te1 32.83(11) . .
O5 Tm1 Te1 33.21(12) 3_565 .
O1 Tm1 Na1 39.23(14) . 1_655
O4 Tm1 Na1 162.31(13) . 1_655
O2 Tm1 Na1 112.57(14) 4_575 1_655
O5 Tm1 Na1 89.73(14) 2 1_655
O4 Tm1 Na1 117.88(14) 3_575 1_655
O2 Tm1 Na1 75.09(14) . 1_655
O5 Tm1 Na1 54.62(14) 3_565 1_655
Te1 Tm1 Na1 64.90(6) . 1_655
O1 Tm1 Tm1 116.37(13) . 3_575
O4 Tm1 Tm1 38.07(12) . 3_575
O2 Tm1 Tm1 78.65(12) 4_575 3_575
O5 Tm1 Tm1 79.80(13) 2 3_575
O4 Tm1 Tm1 37.01(13) 3_575 3_575
O2 Tm1 Tm1 123.48(13) . 3_575
O5 Tm1 Tm1 147.46(12) 3_565 3_575
Te1 Tm1 Tm1 141.503(16) . 3_575
Na1 Tm1 Tm1 153.12(6) 1_655 3_575
O1 Tm1 Na1 66.95(13) . 2
O4 Tm1 Na1 90.35(13) . 2
O2 Tm1 Na1 122.15(13) 4_575 2
O5 Tm1 Na1 50.05(14) 2 2
O4 Tm1 Na1 40.70(12) 3_575 2
O2 Tm1 Na1 120.80(12) . 2
O5 Tm1 Na1 145.99(15) 3_565 2
Te1 Tm1 Na1 146.94(5) . 2
Na1 Tm1 Na1 93.01(3) 1_655 2
Tm1 Tm1 Na1 61.31(5) 3_575 2
O1 Tm1 Na1 145.04(14) . 4_575
O4 Tm1 Na1 39.03(12) . 4_575
O2 Tm1 Na1 44.33(14) 4_575 4_575
O5 Tm1 Na1 117.21(15) 2 4_575
O4 Tm1 Na1 87.86(13) 3_575 4_575
O2 Tm1 Na1 92.14(13) . 4_575
O5 Tm1 Na1 90.65(14) 3_565 4_575
Te1 Tm1 Na1 86.75(5) . 4_575
Na1 Tm1 Na1 145.26(6) 1_655 4_575
Tm1 Tm1 Na1 59.49(5) 3_575 4_575
Na1 Tm1 Na1 120.80(5) 2 4_575
O5 Te1 O5 180.0 3_565 .
O5 Te1 O2 85.5(2) 3_565 .
O5 Te1 O2 94.5(2) . .
O5 Te1 O2 94.5(2) 3_565 3_565
O5 Te1 O2 85.5(2) . 3_565
O2 Te1 O2 180.0 . 3_565
O5 Te1 O3 85.8(2) 3_565 .
O5 Te1 O3 94.2(2) . .
O2 Te1 O3 92.4(2) . .
O2 Te1 O3 87.6(2) 3_565 .
O5 Te1 O3 94.2(2) 3_565 3_565
O5 Te1 O3 85.8(2) . 3_565
O2 Te1 O3 87.6(2) . 3_565
O2 Te1 O3 92.4(2) 3_565 3_565
O3 Te1 O3 180.0 . 3_565
O5 Te1 Na1 58.21(17) 3_565 3_565
O5 Te1 Na1 121.79(17) . 3_565
O2 Te1 Na1 126.98(17) . 3_565
O2 Te1 Na1 53.02(17) 3_565 3_565
O3 Te1 Na1 51.59(15) . 3_565
O3 Te1 Na1 128.41(15) 3_565 3_565
O5 Te1 Na1 121.79(17) 3_565 .
O5 Te1 Na1 58.21(17) . .
O2 Te1 Na1 53.02(17) . .
O2 Te1 Na1 126.98(17) 3_565 .
O3 Te1 Na1 128.41(15) . .
O3 Te1 Na1 51.59(15) 3_565 .
Na1 Te1 Na1 180.00(12) 3_565 .
O5 Te1 Tm1 44.85(15) 3_565 .
O5 Te1 Tm1 135.15(15) . .
O2 Te1 Tm1 41.63(14) . .
O2 Te1 Tm1 138.37(14) 3_565 .
O3 Te1 Tm1 96.01(15) . .
O3 Te1 Tm1 83.99(15) 3_565 .
Na1 Te1 Tm1 98.19(6) 3_565 .
Na1 Te1 Tm1 81.81(6) . .
O5 Te1 Tm1 135.15(15) 3_565 3_565
O5 Te1 Tm1 44.85(15) . 3_565
O2 Te1 Tm1 138.37(14) . 3_565
O2 Te1 Tm1 41.63(14) 3_565 3_565
O3 Te1 Tm1 83.99(15) . 3_565
O3 Te1 Tm1 96.01(15) 3_565 3_565
Na1 Te1 Tm1 81.81(6) 3_565 3_565
Na1 Te1 Tm1 98.19(6) . 3_565
Tm1 Te1 Tm1 180.0 . 3_565
O5 Te1 Na1 50.81(16) 3_565 1_655
O5 Te1 Na1 129.19(16) . 1_655
O2 Te1 Na1 74.93(17) . 1_655
O2 Te1 Na1 105.07(17) 3_565 1_655
O3 Te1 Na1 38.88(16) . 1_655
O3 Te1 Na1 141.12(16) 3_565 1_655
Na1 Te1 Na1 52.42(9) 3_565 1_655
Na1 Te1 Na1 127.58(9) . 1_655
Tm1 Te1 Na1 59.81(5) . 1_655
Tm1 Te1 Na1 120.19(5) 3_565 1_655
O5 Te1 Na1 129.19(16) 3_565 3_465
O5 Te1 Na1 50.81(16) . 3_465
O2 Te1 Na1 105.07(17) . 3_465
O2 Te1 Na1 74.93(17) 3_565 3_465
O3 Te1 Na1 141.12(16) . 3_465
O3 Te1 Na1 38.88(16) 3_565 3_465
Na1 Te1 Na1 127.58(9) 3_565 3_465
Na1 Te1 Na1 52.42(9) . 3_465
Tm1 Te1 Na1 120.19(5) . 3_465
Tm1 Te1 Na1 59.81(5) 3_565 3_465
Na1 Te1 Na1 180.0 1_655 3_465
O1 Na1 O4 123.1(2) 1_455 4_576
O1 Na1 O3 118.7(2) 1_455 1_455
O4 Na1 O3 97.12(19) 4_576 1_455
O1 Na1 O3 90.56(19) 1_455 3_565
O4 Na1 O3 123.5(2) 4_576 3_565
O3 Na1 O3 104.26(19) 1_455 3_565
O1 Na1 O2 94.2(2) 1_455 .
O4 Na1 O2 70.33(18) 4_576 .
O3 Na1 O2 145.4(2) 1_455 .
O3 Na1 O2 62.48(18) 3_565 .
O1 Na1 O5 147.0(2) 1_455 .
O4 Na1 O5 72.74(17) 4_576 .
O3 Na1 O5 83.65(19) 1_455 .
O3 Na1 O5 58.88(16) 3_565 .
O2 Na1 O5 62.01(17) . .
O1 Na1 O1 89.73(17) 1_455 4_476
O4 Na1 O1 52.69(17) 4_576 4_476
O3 Na1 O1 79.88(18) 1_455 4_476
O3 Na1 O1 175.1(2) 3_565 4_476
O2 Na1 O1 112.58(18) . 4_476
O5 Na1 O1 119.60(17) . 4_476
O1 Na1 B1 26.8(2) 1_455 2
O4 Na1 B1 102.1(2) 4_576 2
O3 Na1 B1 144.1(3) 1_455 2
O3 Na1 B1 90.0(2) 3_565 2
O2 Na1 B1 70.3(2) . 2
O5 Na1 B1 131.0(2) . 2
O1 Na1 B1 88.0(2) 4_476 2
O1 Na1 O5 67.79(17) 1_455 3_465
O4 Na1 O5 150.9(2) 4_576 3_465
O3 Na1 O5 57.47(16) 1_455 3_465
O3 Na1 O5 80.03(18) 3_565 3_465
O2 Na1 O5 138.57(17) . 3_465
O5 Na1 O5 113.88(15) . 3_465
O1 Na1 O5 104.62(18) 4_476 3_465
B1 Na1 O5 94.1(2) 2 3_465
O1 Na1 B1 109.3(2) 1_455 3_566
O4 Na1 B1 26.5(2) 4_576 3_566
O3 Na1 B1 86.1(2) 1_455 3_566
O3 Na1 B1 150.0(3) 3_565 3_566
O2 Na1 B1 93.0(2) . 3_566
O5 Na1 B1 95.3(2) . 3_566
O1 Na1 B1 26.37(19) 4_476 3_566
B1 Na1 B1 97.9(2) 2 3_566
O5 Na1 B1 127.8(2) 3_465 3_566
O1 Na1 Na1 113.28(19) 1_455 3_465
O4 Na1 Na1 123.6(2) 4_576 3_465
O3 Na1 Na1 52.90(15) 1_455 3_465
O3 Na1 Na1 51.36(15) 3_565 3_465
O2 Na1 Na1 106.47(19) . 3_465
O5 Na1 Na1 59.04(15) . 3_465
O1 Na1 Na1 132.7(2) 4_476 3_465
B1 Na1 Na1 130.8(2) 2 3_465
O5 Na1 Na1 54.84(14) 3_465 3_465
B1 Na1 Na1 131.1(2) 3_566 3_465
O1 Na1 B1 129.3(3) 1_455 1_455
O4 Na1 B1 71.3(2) 4_576 1_455
O3 Na1 B1 26.45(17) 1_455 1_455
O3 Na1 B1 123.5(2) 3_565 1_455
O2 Na1 B1 133.3(2) . 1_455
O5 Na1 B1 81.9(2) . 1_455
O1 Na1 B1 59.56(18) 4_476 1_455
B1 Na1 B1 144.2(2) 2 1_455
O5 Na1 B1 81.4(2) 3_465 1_455
B1 Na1 B1 60.2(3) 3_566 1_455
Na1 Na1 B1 74.48(18) 3_465 1_455
B1 O1 Tm1 142.7(5) 2_655 .
B1 O1 Na1 102.0(4) 2_655 1_655
Tm1 O1 Na1 104.5(2) . 1_655
B1 O1 Na1 81.6(4) 2_655 4_675
Tm1 O1 Na1 111.36(19) . 4_675
Na1 O1 Na1 112.2(2) 1_655 4_675
Te1 O2 Tm1 130.1(2) . 4_576
Te1 O2 Tm1 105.5(2) . .
Tm1 O2 Tm1 108.77(19) 4_576 .
Te1 O2 Na1 91.45(19) . .
Tm1 O2 Na1 98.54(19) 4_576 .
Tm1 O2 Na1 123.4(2) . .
B1 O3 Te1 124.3(5) . .
B1 O3 Na1 101.5(4) . 1_655
Te1 O3 Na1 111.5(2) . 1_655
B1 O3 Na1 141.0(5) . 3_565
Te1 O3 Na1 91.20(19) . 3_565
Na1 O3 Na1 75.74(19) 1_655 3_565
B1 O4 Tm1 122.4(4) 2 .
B1 O4 Tm1 119.3(4) 2 3_575
Tm1 O4 Tm1 104.9(2) . 3_575
B1 O4 Na1 101.3(4) 2 4_575
Tm1 O4 Na1 104.8(2) . 4_575
Tm1 O4 Na1 100.59(18) 3_575 4_575
Te1 O5 Tm1 132.7(3) . 2_545
Te1 O5 Tm1 101.9(2) . 3_565
Tm1 O5 Tm1 104.28(19) 2_545 3_565
Te1 O5 Na1 86.53(19) . .
Tm1 O5 Na1 90.93(17) 2_545 .
Tm1 O5 Na1 148.5(2) 3_565 .
Te1 O5 Na1 99.07(19) . 3_465
Tm1 O5 Na1 122.7(2) 2_545 3_465
Tm1 O5 Na1 82.55(15) 3_565 3_465
Na1 O5 Na1 66.12(15) . 3_465
O1 B1 O4 123.4(6) 2_645 2_545
O1 B1 O3 116.4(7) 2_645 .
O4 B1 O3 120.2(7) 2_545 .
O1 B1 Na1 51.2(4) 2_645 2_545
O4 B1 Na1 118.6(5) 2_545 2_545
O3 B1 Na1 99.3(4) . 2_545
O1 B1 Na1 72.0(4) 2_645 3_566
O4 B1 Na1 52.1(3) 2_545 3_566
O3 B1 Na1 166.5(5) . 3_566
Na1 B1 Na1 94.2(2) 2_545 3_566
O1 B1 Na1 91.3(5) 2_645 1_655
O4 B1 Na1 121.8(5) 2_545 1_655
O3 B1 Na1 52.0(4) . 1_655
Na1 B1 Na1 119.5(3) 2_545 1_655
Na1 B1 Na1 119.8(3) 3_566 1_655

loop_
_geom_bond_atom_site_label_1
_geom_bond_atom_site_label_2
_geom_bond_distance
_geom_bond_site_symmetry_2
Tm1 O1 2.174(6) .
Tm1 O4 2.258(5) .
Tm1 O2 2.259(4) 4_575
Tm1 O5 2.288(5) 2
Tm1 O4 2.312(5) 3_575
Tm1 O2 2.331(5) .
Tm1 O5 2.437(5) 3_565
Tm1 Te1 3.3809(4) .
Tm1 Na1 3.555(4) 1_655
Tm1 Tm1 3.6237(7) 3_575
Tm1 Na1 3.634(3) 2
Tm1 Na1 3.701(3) 4_575
Te1 O5 1.893(5) 3_565
Te1 O5 1.893(5) .
Te1 O2 1.903(5) .
Te1 O2 1.903(5) 3_565
Te1 O3 1.979(5) .
Te1 O3 1.979(5) 3_565
Te1 Na1 3.272(4) 3_565
Te1 Na1 3.272(4) .
Te1 Tm1 3.3809(4) 3_565
Te1 Na1 3.724(4) 1_655
Te1 Na1 3.724(4) 3_465
Na1 O1 2.322(6) 1_455
Na1 O4 2.411(5) 4_576
Na1 O3 2.512(6) 1_455
Na1 O3 2.565(6) 3_565
Na1 O2 2.615(6) .
Na1 O5 2.787(6) .
Na1 O1 2.879(6) 4_476
Na1 B1 2.914(9) 2
Na1 O5 2.923(6) 3_465
Na1 B1 2.994(8) 3_566
Na1 Na1 3.117(6) 3_465
Na1 B1 3.122(9) 1_455
O1 B1 1.344(10) 2_655
O1 Na1 2.322(6) 1_655
O1 Na1 2.879(6) 4_675
O2 Tm1 2.259(4) 4_576
O3 B1 1.419(8) .
O3 Na1 2.512(6) 1_655
O3 Na1 2.565(6) 3_565
O4 B1 1.364(10) 2
O4 Tm1 2.312(5) 3_575
O4 Na1 2.411(5) 4_575
O5 Tm1 2.288(5) 2_545
O5 Tm1 2.437(5) 3_565
O5 Na1 2.923(6) 3_465
B1 O1 1.344(10) 2_645
B1 O4 1.364(10) 2_545
B1 Na1 2.914(9) 2_545
B1 Na1 2.994(8) 3_566
B1 Na1 3.122(9) 1_655
